data_7200002
loop_
_publ_author_name
'Kendrick, John'
'Gourlay, Matthew D.'
'Neumann, Marcus A.'
'Leusen, Frank J. J.'

_publ_section_title
;
 Predicting spontaneous racemate resolution using recent developments in
 crystal structure prediction
;
_journal_issue 11
_journal_name_full CrystEngComm
_journal_page_first 2391
_journal_page_last 2399
_journal_paper_doi 10.1039/b909038j
_journal_volume 11
_journal_year 2009
_space_group_IT_number 19
_symmetry_cell_setting orthorhombic
_symmetry_Int_Tables_number 19
_symmetry_space_group_name_Hall 'P 2ac 2ab'
_symmetry_space_group_name_H-M 'P 21 21 21'
_cell_angle_alpha 90.000000
_cell_angle_beta 90.000000
_cell_angle_gamma 90.000000
_cell_length_a 12.072243
_cell_length_b 10.016532
_cell_length_c 10.107587
_cell_volume 1222.230
_cod_data_source_file 23HTP_enantiopure.cif
_cod_data_source_block 23HTP_E_3
_cod_original_sg_symbol_H-M 'P 2_1 2_1 2_1'
_cod_struct_determination_method theoretical
_cod_database_code 7200002

loop_
_symmetry_equiv_pos_site_id
_symmetry_equiv_pos_as_xyz
1 x,y,z
2 -x+1/2,-y,z+1/2
3 -x,y+1/2,-z+1/2
4 x+1/2,-y+1/2,-z

loop_
_atom_site_label
_atom_site_type_symbol
_atom_site_fract_x
_atom_site_fract_y
_atom_site_fract_z
C1 C 0.124637 0.753217 0.474879
C2 C 0.158064 0.900597 0.479267
C3 C 0.202030 0.924155 0.620889
N4 N 0.241673 0.788240 0.656477
C5 C 0.211019 0.680723 0.560399
O6 O 0.280591 0.763623 0.772925
C7 C 0.108819 0.962061 0.717992
C8 C 0.295476 1.027033 0.622151
C9 C 0.270639 1.159185 0.586710
H10 H 0.186502 1.187600 0.560246
C11 C 0.354677 1.254319 0.580984
H12 H 0.335115 1.355990 0.551319
C13 C 0.463596 1.221450 0.612976
H14 H 0.528846 1.296528 0.611073
C15 C 0.488425 1.090255 0.650794
O16 O 0.592291 1.051577 0.687413
C17 C 0.404681 0.993207 0.652412
H18 H 0.426694 0.892379 0.681765
C19 C 0.314265 0.641741 0.480332
C20 C 0.163572 0.560428 0.633634
H21 H 0.042081 0.738528 0.518088
H22 H 0.122770 0.713509 0.374021
H23 H 0.223554 0.921074 0.407178
H24 H 0.089254 0.967878 0.455987
H25 H 0.137640 0.953060 0.820363
H26 H 0.082160 1.065020 0.699980
H27 H 0.037122 0.896000 0.705028
H28 H 0.641684 1.131524 0.699817
H29 H 0.380136 0.606579 0.546485
H30 H 0.292556 0.561259 0.411551
H31 H 0.345493 0.726540 0.422595
H32 H 0.227208 0.508226 0.690939
H33 H 0.097144 0.591416 0.700850
H34 H 0.129170 0.490766 0.560843
